data_1560790
loop_
_publ_author_name
'Wen, Huiliang'
'Gong, Yunnan'
'Lai, Bowen'
'Liu, Zhifeng'
'Xiong, Zhiqiang'
'Liu, Chongbo'

_publ_section_title
;
 Three microporous Zn coordination polymers constructed by
 3,4,5-tris(carboxymethoxy)benzoic acid and 4,4&#x2032;-bipyrdine:
 Structures, topologies, and luminescence
;
_journal_name_full 'Journal of Solid State Chemistry'
_journal_page_first 143
_journal_page_last 149
_journal_paper_doi 10.1016/j.jssc.2018.06.024
_journal_volume 266
_journal_year 2018
_chemical_formula_sum 'C28 H33 N3 O18 Zn3'
_chemical_formula_weight 895.68
_space_group_IT_number 2
_space_group_name_Hall '-P 1'
_space_group_name_H-M_alt 'P -1'
_symmetry_cell_setting triclinic
_symmetry_space_group_name_H-M 'P -1'
_atom_sites_solution_hydrogens geom
_atom_sites_solution_primary direct
_atom_sites_solution_secondary difmap
_cell_angle_alpha 72.571(2)
_cell_angle_beta 76.085(2)
_cell_angle_gamma 70.407(2)
_cell_formula_units_Z 2
_cell_length_a 11.7880(16)
_cell_length_b 11.8585(16)
_cell_length_c 14.0352(19)
_cell_measurement_reflns_used 2098
_cell_measurement_temperature 296(2)
_cell_measurement_theta_max 23.22
_cell_measurement_theta_min 2.26
_cell_volume 1742.0(4)
_computing_cell_refinement 'Bruker SAINT'
_computing_data_collection 'Bruker APEX2'
_computing_data_reduction 'Bruker SAINT'
_computing_molecular_graphics 'Bruker SHELXTL'
_computing_publication_material 'Bruker SHELXTL'
_computing_structure_refinement 'SHELXL-97 (Sheldrick, 2008)'
_computing_structure_solution 'SHELXS-97 (Sheldrick, 2008)'
_diffrn_ambient_temperature 296(2)
_diffrn_measured_fraction_theta_full 0.991
_diffrn_measured_fraction_theta_max 0.991
_diffrn_measurement_device_type 'Bruker APEX-II CCD'
_diffrn_measurement_method '\f and \w scans'
_diffrn_radiation_monochromator graphite
_diffrn_radiation_source 'fine-focus sealed tube'
_diffrn_radiation_type MoK\a
_diffrn_radiation_wavelength 0.71073
_diffrn_reflns_av_R_equivalents 0.0473
_diffrn_reflns_av_sigmaI/netI 0.0808
_diffrn_reflns_limit_h_max 13
_diffrn_reflns_limit_h_min -14
_diffrn_reflns_limit_k_max 14
_diffrn_reflns_limit_k_min -14
_diffrn_reflns_limit_l_max 16
_diffrn_reflns_limit_l_min -16
_diffrn_reflns_number 13465
_diffrn_reflns_theta_full 25.50
_diffrn_reflns_theta_max 25.50
_diffrn_reflns_theta_min 2.26
_exptl_absorpt_coefficient_mu 2.132
_exptl_absorpt_correction_T_max 0.8565
_exptl_absorpt_correction_T_min 0.6631
_exptl_absorpt_correction_type multi-scan
_exptl_absorpt_process_details sadabs
_exptl_crystal_colour colourless
_exptl_crystal_density_diffrn 1.708
_exptl_crystal_density_method 'not measured'
_exptl_crystal_description block
_exptl_crystal_F_000 912
_exptl_crystal_size_max 0.21
_exptl_crystal_size_mid 0.08
_exptl_crystal_size_min 0.08
_refine_diff_density_max 0.782
_refine_diff_density_min -0.623
_refine_diff_density_rms 0.149
_refine_ls_extinction_method none
_refine_ls_goodness_of_fit_ref 0.965
_refine_ls_hydrogen_treatment mixed
_refine_ls_matrix_type full
_refine_ls_number_parameters 487
_refine_ls_number_reflns 6444
_refine_ls_number_restraints 0
_refine_ls_restrained_S_all 0.965
_refine_ls_R_factor_all 0.0922
_refine_ls_R_factor_gt 0.0496
_refine_ls_shift/su_max 0.001
_refine_ls_shift/su_mean 0.000
_refine_ls_structure_factor_coef Fsqd
_refine_ls_weighting_details 'calc w=1/[\s^2^(Fo^2^)+(0.0520P)^2^+5.1608P] where P=(Fo^2^+2Fc^2^)/3'
_refine_ls_weighting_scheme calc
_refine_ls_wR_factor_gt 0.1127
_refine_ls_wR_factor_ref 0.1346
_reflns_number_gt 4186
_reflns_number_total 6444
_reflns_threshold_expression >2sigma(I)
_cod_data_source_file JSSC-2018-266-143.cif
_cod_data_source_block b
_cod_depositor_comments
;
The following automatic conversions were performed:

data item '_symmetry_cell_setting' value 'Triclinic' was changed to
'triclinic' in accordance with the built-in table derived from the
CIF Core dictionary named 'cif_core.dic' version 2.4.5 last updated
on 2014-11-21.

Automatic conversion script
Id: cif_fix_values 8369 2020-08-20 11:38:08Z andrius 
;
_cod_original_sg_symbol_H-M P-1
_cod_database_code 1560790

loop_
_symmetry_equiv_pos_as_xyz
'x, y, z'
'-x, -y, -z'

loop_
_atom_site_label
_atom_site_type_symbol
_atom_site_fract_x
_atom_site_fract_y
_atom_site_fract_z
_atom_site_U_iso_or_equiv
_atom_site_adp_type
_atom_site_occupancy
_atom_site_symmetry_multiplicity
_atom_site_calc_flag
_atom_site_refinement_flags
_atom_site_disorder_assembly
_atom_site_disorder_group
C1 C 0.4043(5) 0.9068(5) 0.3783(5) 0.0272(13) Uani 1 1 d . . .
C2 C 0.4850(5) 0.7790(5) 0.4125(4) 0.0247(13) Uani 1 1 d . . .
C3 C 0.5155(5) 0.7381(5) 0.5079(4) 0.0256(13) Uani 1 1 d . . .
H3 H 0.4876 0.7899 0.5521 0.031 Uiso 1 1 calc R . .
C4 C 0.5876(5) 0.6202(5) 0.5373(4) 0.0246(13) Uani 1 1 d . . .
C5 C 0.6335(5) 0.5438(5) 0.4699(5) 0.0270(14) Uani 1 1 d . . .
C6 C 0.6031(6) 0.5870(5) 0.3732(5) 0.0304(14) Uani 1 1 d . . .
C7 C 0.5267(5) 0.7045(5) 0.3447(5) 0.0293(14) Uani 1 1 d . . .
H7 H 0.5036 0.7331 0.2809 0.035 Uiso 1 1 calc R . .
C8 C 0.5808(6) 0.6386(5) 0.7045(4) 0.0291(14) Uani 1 1 d . . .
H8A H 0.5849 0.5839 0.7714 0.035 Uiso 1 1 calc R . .
H8B H 0.4963 0.6862 0.7016 0.035 Uiso 1 1 calc R . .
C9 C 0.6556(5) 0.7256(5) 0.6895(5) 0.0262(13) Uani 1 1 d . . .
C10 C 0.8310(5) 0.4158(5) 0.4821(5) 0.0354(15) Uani 1 1 d . . .
H10A H 0.8445 0.4676 0.5177 0.043 Uiso 1 1 calc R . .
H10B H 0.8555 0.4464 0.4103 0.043 Uiso 1 1 calc R . .
C11 C 0.9085(6) 0.2848(5) 0.5158(5) 0.0281(14) Uani 1 1 d . . .
C12 C 0.6300(7) 0.5540(6) 0.2093(5) 0.0423(17) Uani 1 1 d . . .
H12B H 0.6454 0.6338 0.1818 0.051 Uiso 1 1 calc R . .
H12A H 0.5446 0.5652 0.2091 0.051 Uiso 1 1 calc R . .
C13 C 0.7075(8) 0.4683(7) 0.1435(6) 0.056(2) Uani 1 1 d . . .
C14 C 0.2058(7) 1.2067(6) 0.0413(5) 0.051(2) Uani 1 1 d . . .
H14 H 0.1591 1.2731 0.0691 0.061 Uiso 1 1 calc R . .
C15 C 0.1990(7) 1.2130(6) -0.0552(5) 0.051(2) Uani 1 1 d . . .
H15 H 0.1481 1.2826 -0.0915 0.061 Uiso 1 1 calc R . .
C16 C 0.2669(5) 1.1171(5) -0.1005(4) 0.0267(13) Uani 1 1 d . . .
C17 C 0.3381(7) 1.0174(6) -0.0411(5) 0.053(2) Uani 1 1 d . . .
H17 H 0.3854 0.9495 -0.0668 0.063 Uiso 1 1 calc R . .
C18 C 0.3397(7) 1.0176(6) 0.0562(5) 0.049(2) Uani 1 1 d . . .
H18 H 0.3885 0.9485 0.0949 0.059 Uiso 1 1 calc R . .
C19 C 0.2580(5) 1.1217(5) -0.2055(4) 0.0244(13) Uani 1 1 d . . .
C20 C 0.1929(6) 1.2246(6) -0.2667(5) 0.0411(17) Uani 1 1 d . . .
H20 H 0.1554 1.2963 -0.2438 0.049 Uiso 1 1 calc R . .
C21 C 0.1828(7) 1.2230(6) -0.3606(5) 0.0441(18) Uani 1 1 d . . .
H21 H 0.1377 1.2946 -0.3997 0.053 Uiso 1 1 calc R . .
C22 C 0.2993(6) 1.0277(6) -0.3430(5) 0.0430(18) Uani 1 1 d . . .
H22 H 0.3385 0.9587 -0.3694 0.052 Uiso 1 1 calc R . .
C23 C 0.3141(6) 1.0210(6) -0.2467(5) 0.0412(17) Uani 1 1 d . . .
H23 H 0.3615 0.9490 -0.2098 0.049 Uiso 1 1 calc R . .
C24 C -0.0409(7) 1.0779(6) 0.1966(5) 0.050(2) Uani 1 1 d . . .
H24 H -0.0836 1.1435 0.2265 0.060 Uiso 1 1 calc R . .
C25 C -0.0547(7) 1.0895(7) 0.1004(5) 0.050(2) Uani 1 1 d . . .
H25 H -0.1053 1.1617 0.0665 0.060 Uiso 1 1 calc R . .
C26 C 0.0053(6) 0.9955(6) 0.0531(4) 0.0310(14) Uani 1 1 d . . .
C27 C 0.0768(8) 0.8930(7) 0.1085(5) 0.066(3) Uani 1 1 d . . .
H27 H 0.1195 0.8258 0.0806 0.079 Uiso 1 1 calc R . .
C28 C 0.0861(8) 0.8882(7) 0.2054(5) 0.063(2) Uani 1 1 d . . .
H28 H 0.1353 0.8166 0.2412 0.075 Uiso 1 1 calc R . .
N1 N 0.2757(5) 1.1107(5) 0.0981(4) 0.0315(12) Uani 1 1 d . . .
N2 N 0.2331(4) 1.1259(4) -0.3998(4) 0.0280(11) Uani 1 1 d . . .
N3 N 0.0296(5) 0.9790(5) 0.2504(4) 0.0318(12) Uani 1 1 d . . .
O1 O 0.3852(4) 0.9379(4) 0.2866(3) 0.0377(11) Uani 1 1 d . . .
O2 O 0.3599(4) 0.9759(3) 0.4373(3) 0.0301(10) Uani 1 1 d . . .
O3 O 0.6194(4) 0.5661(3) 0.6317(3) 0.0318(10) Uani 1 1 d . . .
O4 O 0.7318(4) 0.7388(3) 0.6132(3) 0.0285(9) Uani 1 1 d . . .
O5 O 0.6309(4) 0.7787(4) 0.7616(3) 0.0358(11) Uani 1 1 d . . .
O6 O 0.7040(4) 0.4235(3) 0.5011(3) 0.0301(10) Uani 1 1 d . . .
O7 O 0.8552(4) 0.2071(3) 0.5735(3) 0.0336(10) Uani 1 1 d . . .
O8 O 1.0192(4) 0.2665(4) 0.4841(3) 0.0364(11) Uani 1 1 d . . .
O9 O 0.6547(4) 0.5075(4) 0.3104(3) 0.0408(11) Uani 1 1 d . . .
O10 O 0.6951(7) 0.5063(6) 0.0535(4) 0.093(2) Uani 1 1 d . . .
O11 O 0.7824(6) 0.3707(5) 0.1792(4) 0.089(2) Uani 1 1 d . . .
O12 O 0.1336(3) 1.1173(3) 0.3352(3) 0.0253(9) Uani 1 1 d . . .
H12 H 0.0807 1.1873 0.3077 0.038 Uiso 1 1 d R . .
O13 O -0.1082(3) 1.0194(3) 0.4681(3) 0.0244(9) Uani 1 1 d . . .
H13 H -0.1471 0.9562 0.5018 0.037 Uiso 1 1 d R . .
O14 O 0.7519(4) 0.2368(4) 0.3725(4) 0.0518(13) Uani 1 1 d . . .
H2W H 0.7107 0.2784 0.4133 0.078 Uiso 1 1 d R . .
H1W H 0.7454 0.2752 0.3133 0.078 Uiso 1 1 d R . .
O15 O 1.0122(6) 0.3436(5) 0.2275(5) 0.091(2) Uani 1 1 d . . .
H3W H 1.0183 0.4212 0.2288 0.136 Uiso 1 1 d R . .
H4W H 0.9477 0.3542 0.2081 0.136 Uiso 1 1 d R . .
O16 O 0.5309(6) 0.7137(6) 0.9711(5) 0.092(2) Uani 1 1 d . . .
H6W H 0.5310 0.7430 1.0147 0.138 Uiso 1 1 d R . .
H5W H 0.4736 0.6906 0.9852 0.138 Uiso 1 1 d R . .
O17 O 0.0553(9) 0.5029(9) 0.3175(8) 0.062(3) Uani 0.50 1 d P . .
H7W H 0.0922 0.4950 0.3627 0.093 Uiso 0.50 1 d PR . .
H8W H 0.0847 0.5407 0.2621 0.093 Uiso 0.50 1 d PR . .
O18 O 0.3111(9) 0.6512(12) 0.0555(9) 0.090(5) Uani 0.50 1 d P . .
H9W H 0.3089 0.7038 0.0085 0.135 Uiso 1 1 d R . .
H10W H 0.3696 0.6025 0.0642 0.135 Uiso 1 1 d R . .
O19 O 0.2212(14) 0.6164(12) 0.2434(10) 0.113(5) Uani 0.50 1 d P . .
H11W H 0.1954 0.5324 0.2735 0.170 Uiso 0.50 1 d PR . .
H12W H 0.2404 0.5966 0.1721 0.170 Uiso 0.50 1 d PR . .
O20 O 0.9401(13) 0.4328(12) 0.9476(14) 0.166(9) Uani 0.50 1 d P . .
H13W H 0.9118 0.4641 0.8945 0.249 Uiso 0.50 1 d PR . .
H14W H 0.9645 0.4800 0.9653 0.249 Uiso 0.50 1 d PR . .
Zn1 Zn 0.28477(7) 1.10318(6) 0.24159(5) 0.02701(19) Uani 1 1 d . . .
Zn2 Zn 0.05886(6) 0.97309(6) 0.39569(5) 0.02349(18) Uani 1 1 d . . .
Zn3 Zn 0.18566(6) 1.12070(6) 0.46814(5) 0.02434(18) Uani 1 1 d . . .

loop_
_atom_site_aniso_label
_atom_site_aniso_U_11
_atom_site_aniso_U_22
_atom_site_aniso_U_33
_atom_site_aniso_U_23
_atom_site_aniso_U_13
_atom_site_aniso_U_12
C1 0.023(3) 0.030(3) 0.029(4) -0.008(3) -0.006(3) -0.006(3)
C2 0.020(3) 0.026(3) 0.025(3) -0.009(3) -0.004(3) 0.000(2)
C3 0.023(3) 0.024(3) 0.030(3) -0.008(3) -0.005(3) -0.006(3)
C4 0.022(3) 0.025(3) 0.025(3) -0.002(2) -0.007(3) -0.005(3)
C5 0.028(3) 0.015(3) 0.034(4) -0.002(2) -0.009(3) -0.003(2)
C6 0.033(4) 0.029(3) 0.030(4) -0.014(3) -0.002(3) -0.006(3)
C7 0.030(4) 0.027(3) 0.028(4) -0.009(3) -0.008(3) 0.000(3)
C8 0.040(4) 0.029(3) 0.019(3) -0.006(3) -0.006(3) -0.010(3)
C9 0.028(3) 0.018(3) 0.032(4) -0.004(3) -0.014(3) -0.002(3)
C10 0.024(4) 0.030(3) 0.049(4) -0.010(3) -0.002(3) -0.004(3)
C11 0.036(4) 0.023(3) 0.029(4) -0.012(3) -0.014(3) -0.001(3)
C12 0.054(5) 0.035(4) 0.032(4) -0.013(3) -0.003(3) -0.003(3)
C13 0.075(6) 0.044(4) 0.041(5) -0.017(4) -0.009(4) 0.000(4)
C14 0.076(6) 0.039(4) 0.026(4) -0.013(3) -0.018(4) 0.011(4)
C15 0.076(6) 0.039(4) 0.025(4) -0.012(3) -0.021(4) 0.012(4)
C16 0.029(3) 0.032(3) 0.019(3) -0.005(3) -0.004(3) -0.010(3)
C17 0.079(6) 0.046(4) 0.026(4) -0.020(3) -0.019(4) 0.009(4)
C18 0.065(5) 0.043(4) 0.033(4) -0.017(3) -0.023(4) 0.010(4)
C19 0.031(3) 0.034(3) 0.012(3) -0.008(2) -0.003(3) -0.013(3)
C20 0.061(5) 0.032(3) 0.032(4) -0.017(3) -0.023(3) 0.003(3)
C21 0.071(5) 0.028(3) 0.033(4) -0.005(3) -0.028(4) -0.002(3)
C22 0.051(5) 0.040(4) 0.036(4) -0.025(3) -0.016(4) 0.010(3)
C23 0.049(4) 0.040(4) 0.033(4) -0.014(3) -0.025(3) 0.007(3)
C24 0.072(6) 0.048(4) 0.029(4) -0.025(3) -0.018(4) 0.007(4)
C25 0.064(5) 0.047(4) 0.029(4) -0.013(3) -0.022(4) 0.010(4)
C26 0.042(4) 0.036(3) 0.022(3) -0.010(3) -0.005(3) -0.017(3)
C27 0.119(8) 0.038(4) 0.031(4) -0.019(3) -0.029(5) 0.013(5)
C28 0.107(7) 0.041(4) 0.031(4) -0.011(3) -0.035(5) 0.011(4)
N1 0.038(3) 0.038(3) 0.019(3) -0.009(2) -0.008(2) -0.007(3)
N2 0.031(3) 0.033(3) 0.021(3) -0.007(2) -0.006(2) -0.007(2)
N3 0.043(3) 0.032(3) 0.023(3) -0.012(2) -0.003(2) -0.011(3)
O1 0.050(3) 0.031(2) 0.027(3) -0.0106(19) -0.017(2) 0.005(2)
O2 0.030(2) 0.027(2) 0.028(2) -0.0083(19) -0.0096(19) 0.0035(18)
O3 0.043(3) 0.025(2) 0.029(2) -0.0032(18) -0.013(2) -0.0090(19)
O4 0.032(2) 0.029(2) 0.024(2) -0.0072(18) 0.001(2) -0.0113(19)
O5 0.047(3) 0.041(2) 0.027(2) -0.016(2) 0.001(2) -0.018(2)
O6 0.029(2) 0.0173(19) 0.039(3) -0.0039(18) -0.009(2) 0.0000(17)
O7 0.039(3) 0.024(2) 0.031(3) -0.0067(19) -0.010(2) 0.002(2)
O8 0.025(3) 0.037(2) 0.045(3) -0.013(2) -0.006(2) -0.003(2)
O9 0.059(3) 0.028(2) 0.028(3) -0.0130(19) -0.010(2) 0.006(2)
O10 0.138(6) 0.075(4) 0.040(4) -0.020(3) -0.031(4) 0.021(4)
O11 0.118(6) 0.059(4) 0.053(4) -0.023(3) -0.013(4) 0.030(4)
O12 0.027(2) 0.028(2) 0.020(2) -0.0042(17) -0.0082(18) -0.0046(18)
O13 0.026(2) 0.028(2) 0.021(2) -0.0061(17) -0.0042(18) -0.0093(18)
O14 0.066(4) 0.033(3) 0.039(3) -0.008(2) -0.007(3) 0.006(2)
O15 0.107(5) 0.065(4) 0.090(5) -0.013(4) -0.044(4) 0.005(4)
O16 0.104(5) 0.088(5) 0.074(5) -0.020(4) -0.005(4) -0.020(4)
O17 0.050(7) 0.046(6) 0.080(8) -0.019(6) -0.030(6) 0.018(5)
O18 0.055(7) 0.129(11) 0.113(11) -0.112(10) -0.002(7) 0.005(7)
O19 0.132(13) 0.071(9) 0.079(10) 0.005(7) -0.022(9) 0.029(9)
O20 0.084(11) 0.074(10) 0.21(2) 0.000(11) 0.084(12) 0.034(8)
Zn1 0.0341(4) 0.0287(4) 0.0174(4) -0.0068(3) -0.0067(3) -0.0049(3)
Zn2 0.0283(4) 0.0248(4) 0.0178(4) -0.0067(3) -0.0053(3) -0.0057(3)
Zn3 0.0283(4) 0.0285(4) 0.0185(4) -0.0071(3) -0.0060(3) -0.0081(3)

loop_
_atom_type_symbol
_atom_type_description
_atom_type_scat_dispersion_real
_atom_type_scat_dispersion_imag
_atom_type_scat_source
C C 0.0033 0.0016 'International Tables Vol C Tables 4.2.6.8 and 6.1.1.4'
H H 0.0000 0.0000 'International Tables Vol C Tables 4.2.6.8 and 6.1.1.4'
N N 0.0061 0.0033 'International Tables Vol C Tables 4.2.6.8 and 6.1.1.4'
O O 0.0106 0.0060 'International Tables Vol C Tables 4.2.6.8 and 6.1.1.4'
Zn Zn 0.2839 1.4301 'International Tables Vol C Tables 4.2.6.8 and 6.1.1.4'

loop_
_geom_angle_atom_site_label_1
_geom_angle_atom_site_label_2
_geom_angle_atom_site_label_3
_geom_angle
_geom_angle_site_symmetry_1
_geom_angle_site_symmetry_3
O2 C1 O1 123.6(5) . .
O2 C1 C2 120.5(5) . .
O1 C1 C2 116.0(5) . .
C7 C2 C3 121.6(5) . .
C7 C2 C1 117.7(5) . .
C3 C2 C1 120.8(5) . .
C4 C3 C2 119.2(5) . .
C4 C3 H3 120.4 . .
C2 C3 H3 120.4 . .
C3 C4 O3 125.0(5) . .
C3 C4 C5 120.5(5) . .
O3 C4 C5 114.5(5) . .
C6 C5 O6 120.3(5) . .
C6 C5 C4 119.6(5) . .
O6 C5 C4 120.1(5) . .
O9 C6 C7 124.0(6) . .
O9 C6 C5 116.1(5) . .
C7 C6 C5 119.9(5) . .
C2 C7 C6 119.1(6) . .
C2 C7 H7 120.4 . .
C6 C7 H7 120.4 . .
O3 C8 C9 113.9(5) . .
O3 C8 H8A 108.8 . .
C9 C8 H8A 108.8 . .
O3 C8 H8B 108.8 . .
C9 C8 H8B 108.8 . .
H8A C8 H8B 107.7 . .
O4 C9 O5 126.6(5) . .
O4 C9 C8 119.8(5) . .
O5 C9 C8 113.6(5) . .
O6 C10 C11 111.7(5) . .
O6 C10 H10A 109.3 . .
C11 C10 H10A 109.3 . .
O6 C10 H10B 109.3 . .
C11 C10 H10B 109.3 . .
H10A C10 H10B 107.9 . .
O8 C11 O7 127.2(5) . .
O8 C11 C10 115.2(5) . .
O7 C11 C10 117.5(5) . .
O9 C12 C13 111.5(6) . .
O9 C12 H12B 109.3 . .
C13 C12 H12B 109.3 . .
O9 C12 H12A 109.3 . .
C13 C12 H12A 109.3 . .
H12B C12 H12A 108.0 . .
O10 C13 O11 124.7(7) . .
O10 C13 C12 114.8(7) . .
O11 C13 C12 120.4(7) . .
N1 C14 C15 123.2(6) . .
N1 C14 H14 118.4 . .
C15 C14 H14 118.4 . .
C14 C15 C16 120.9(6) . .
C14 C15 H15 119.6 . .
C16 C15 H15 119.6 . .
C17 C16 C15 115.7(6) . .
C17 C16 C19 122.9(5) . .
C15 C16 C19 121.3(5) . .
C16 C17 C18 120.0(6) . .
C16 C17 H17 120.0 . .
C18 C17 H17 120.0 . .
N1 C18 C17 123.6(6) . .
N1 C18 H18 118.2 . .
C17 C18 H18 118.2 . .
C20 C19 C23 115.9(5) . .
C20 C19 C16 122.6(5) . .
C23 C19 C16 121.5(5) . .
C19 C20 C21 120.6(6) . .
C19 C20 H20 119.7 . .
C21 C20 H20 119.7 . .
N2 C21 C20 124.1(6) . .
N2 C21 H21 118.0 . .
C20 C21 H21 118.0 . .
N2 C22 C23 123.9(6) . .
N2 C22 H22 118.1 . .
C23 C22 H22 118.1 . .
C19 C23 C22 119.6(6) . .
C19 C23 H23 120.2 . .
C22 C23 H23 120.2 . .
N3 C24 C25 124.0(6) . .
N3 C24 H24 118.0 . .
C25 C24 H24 118.0 . .
C26 C25 C24 120.4(6) . .
C26 C25 H25 119.8 . .
C24 C25 H25 119.8 . .
C27 C26 C25 115.9(6) . .
C27 C26 C26 121.7(7) . 2_575
C25 C26 C26 122.5(7) . 2_575
C26 C27 C28 120.3(6) . .
C26 C27 H27 119.8 . .
C28 C27 H27 119.8 . .
N3 C28 C27 123.8(7) . .
N3 C28 H28 118.1 . .
C27 C28 H28 118.1 . .
C18 N1 C14 116.6(5) . .
C18 N1 Zn1 120.8(4) . .
C14 N1 Zn1 122.6(4) . .
C22 N2 C21 115.9(5) . .
C22 N2 Zn3 122.2(4) . 1_554
C21 N2 Zn3 121.1(4) . 1_554
C28 N3 C24 115.6(5) . .
C28 N3 Zn2 122.3(4) . .
C24 N3 Zn2 122.0(4) . .
C1 O1 Zn1 116.1(4) . .
C1 O2 Zn3 137.3(4) . .
C4 O3 C8 118.5(4) . .
C9 O4 Zn3 134.8(4) . 2_676
C9 O5 Zn1 120.9(4) . 2_676
C5 O6 C10 111.3(4) . .
C11 O7 Zn2 121.4(4) . 2_666
C11 O8 Zn3 141.9(4) . 1_645
C6 O9 C12 116.3(5) . .
Zn1 O12 Zn2 122.00(19) . .
Zn1 O12 Zn3 102.41(16) . .
Zn2 O12 Zn3 98.04(15) . .
Zn1 O12 H12 106.4 . .
Zn2 O12 H12 113.1 . .
Zn3 O12 H12 114.4 . .
Zn2 O13 Zn3 115.53(18) . 2_576
Zn2 O13 Zn2 96.41(15) . 2_576
Zn3 O13 Zn2 97.08(15) 2_576 2_576
Zn2 O13 H13 118.7 . .
Zn3 O13 H13 4.0 2_576 .
Zn2 O13 H13 94.1 2_576 .
H2W O14 H1W 112.2 . .
H3W O15 H4W 109.1 . .
H6W O16 H5W 107.5 . .
H7W O17 H8W 111.7 . .
H9W O18 H10W 120.0 . .
H11W O19 H12W 87.1 . .
H13W O20 H14W 113.3 . .
O1 Zn1 O12 105.69(18) . .
O1 Zn1 O5 109.61(19) . 2_676
O12 Zn1 O5 113.31(16) . 2_676
O1 Zn1 N1 102.79(19) . .
O12 Zn1 N1 116.46(19) . .
O5 Zn1 N1 108.29(19) 2_676 .
O1 Zn1 Zn3 90.28(13) . .
O12 Zn1 Zn3 40.86(11) . .
O5 Zn1 Zn3 84.33(12) 2_676 .
N1 Zn1 Zn3 157.01(15) . .
O13 Zn2 O7 115.17(17) . 2_666
O13 Zn2 O12 113.85(15) . .
O7 Zn2 O12 128.18(17) 2_666 .
O13 Zn2 N3 102.39(18) . .
O7 Zn2 N3 94.45(18) 2_666 .
O12 Zn2 N3 90.71(17) . .
O13 Zn2 O13 83.60(15) . 2_576
O7 Zn2 O13 87.98(15) 2_666 2_576
O12 Zn2 O13 81.63(14) . 2_576
N3 Zn2 O13 171.76(17) . 2_576
O13 Zn2 Zn2 44.26(10) . 2_576
O7 Zn2 Zn2 104.27(12) 2_666 2_576
O12 Zn2 Zn2 98.96(11) . 2_576
N3 Zn2 Zn2 146.29(15) . 2_576
O13 Zn2 Zn2 39.34(10) 2_576 2_576
O13 Zn2 Zn3 101.65(11) . .
O7 Zn2 Zn3 111.35(12) 2_666 .
O12 Zn2 Zn3 41.76(10) . .
N3 Zn2 Zn3 132.31(14) . .
O13 Zn2 Zn3 39.89(10) 2_576 .
Zn2 Zn2 Zn3 65.79(3) 2_576 .
O13 Zn3 N2 96.46(17) 2_576 1_556
O13 Zn3 O4 173.73(15) 2_576 2_676
N2 Zn3 O4 89.40(17) 1_556 2_676
O13 Zn3 O12 83.22(14) 2_576 .
N2 Zn3 O12 178.78(18) 1_556 .
O4 Zn3 O12 90.96(15) 2_676 .
O13 Zn3 O8 95.71(16) 2_576 1_465
N2 Zn3 O8 92.21(18) 1_556 1_465
O4 Zn3 O8 86.25(16) 2_676 1_465
O12 Zn3 O8 86.65(15) . 1_465
O13 Zn3 O2 86.68(15) 2_576 .
N2 Zn3 O2 91.75(17) 1_556 .
O4 Zn3 O2 90.93(15) 2_676 .
O12 Zn3 O2 89.41(14) . .
O8 Zn3 O2 175.12(16) 1_465 .
O13 Zn3 Zn2 43.03(10) 2_576 .
N2 Zn3 Zn2 139.49(13) 1_556 .
O4 Zn3 Zn2 131.06(11) 2_676 .
O12 Zn3 Zn2 40.20(10) . .
O8 Zn3 Zn2 92.38(11) 1_465 .
O2 Zn3 Zn2 86.46(10) . .
O13 Zn3 Zn1 105.18(11) 2_576 .
N2 Zn3 Zn1 144.41(14) 1_556 .
O4 Zn3 Zn1 68.60(11) 2_676 .
O12 Zn3 Zn1 36.73(10) . .
O8 Zn3 Zn1 112.91(12) 1_465 .
O2 Zn3 Zn1 62.28(10) . .
Zn2 Zn3 Zn1 67.13(2) . .

loop_
_geom_bond_atom_site_label_1
_geom_bond_atom_site_label_2
_geom_bond_distance
_geom_bond_site_symmetry_2
C1 O2 1.241(7) .
C1 O1 1.282(7) .
C1 C2 1.500(8) .
C2 C7 1.383(8) .
C2 C3 1.373(8) .
C3 C4 1.369(7) .
C3 H3 0.9300 .
C4 O3 1.370(7) .
C4 C5 1.395(8) .
C5 C6 1.388(8) .
C5 O6 1.387(6) .
C6 O9 1.375(7) .
C6 C7 1.382(8) .
C7 H7 0.9300 .
C8 O3 1.424(7) .
C8 C9 1.509(8) .
C8 H8A 0.9700 .
C8 H8B 0.9700 .
C9 O4 1.229(7) .
C9 O5 1.274(7) .
C10 O6 1.432(7) .
C10 C11 1.513(8) .
C10 H10A 0.9700 .
C10 H10B 0.9700 .
C11 O8 1.239(7) .
C11 O7 1.264(7) .
C12 O9 1.424(7) .
C12 C13 1.501(9) .
C12 H12B 0.9700 .
C12 H12A 0.9700 .
C13 O10 1.235(9) .
C13 O11 1.244(9) .
C14 N1 1.324(8) .
C14 C15 1.354(9) .
C14 H14 0.9300 .
C15 C16 1.384(8) .
C15 H15 0.9300 .
C16 C17 1.370(9) .
C16 C19 1.487(7) .
C17 C18 1.371(9) .
C17 H17 0.9300 .
C18 N1 1.323(8) .
C18 H18 0.9300 .
C19 C20 1.370(8) .
C19 C23 1.377(8) .
C20 C21 1.357(8) .
C20 H20 0.9300 .
C21 N2 1.320(8) .
C21 H21 0.9300 .
C22 N2 1.317(8) .
C22 C23 1.380(8) .
C22 H22 0.9300 .
C23 H23 0.9300 .
C24 N3 1.324(8) .
C24 C25 1.360(9) .
C24 H24 0.9300 .
C25 C26 1.367(9) .
C25 H25 0.9300 .
C26 C27 1.362(9) .
C26 C26 1.496(11) 2_575
C27 C28 1.374(9) .
C27 H27 0.9300 .
C28 N3 1.314(8) .
C28 H28 0.9300 .
N1 Zn1 2.017(5) .
N2 Zn3 2.084(5) 1_554
N3 Zn2 2.125(5) .
O1 Zn1 1.924(4) .
O2 Zn3 2.238(4) .
O4 Zn3 2.107(4) 2_676
O5 Zn1 1.956(4) 2_676
O7 Zn2 1.996(4) 2_666
O8 Zn3 2.153(4) 1_645
O12 Zn1 1.933(4) .
O12 Zn2 2.050(4) .
O12 Zn3 2.115(4) .
O12 H12 0.8969 .
O13 Zn2 1.964(4) .
O13 Zn3 2.032(4) 2_576
O13 Zn2 2.162(4) 2_576
O13 H13 0.9537 .
O14 H2W 0.8260 .
O14 H1W 0.8282 .
O15 H3W 0.9532 .
O15 H4W 0.8267 .
O16 H6W 0.7883 .
O16 H5W 0.7728 .
O17 H7W 0.8186 .
O17 H8W 0.8324 .
O18 H9W 0.7593 .
O18 H10W 0.7446 .
O19 H11W 1.0747 .
O19 H12W 1.0513 .
O20 H13W 0.8220 .
O20 H14W 0.8271 .
Zn1 O5 1.956(4) 2_676
Zn1 Zn3 3.1567(10) .
Zn2 O7 1.996(4) 2_666
Zn2 O13 2.162(4) 2_576
Zn2 Zn2 3.0787(13) 2_576
Zn2 Zn3 3.1440(9) .
Zn3 O13 2.032(4) 2_576
Zn3 N2 2.084(5) 1_556
Zn3 O4 2.107(4) 2_676
Zn3 O8 2.153(4) 1_465

loop_
_geom_hbond_atom_site_label_D
_geom_hbond_atom_site_label_H
_geom_hbond_atom_site_label_A
_geom_hbond_distance_DH
_geom_hbond_distance_HA
_geom_hbond_distance_DA
_geom_hbond_angle_DHA
_geom_hbond_site_symmetry_A
O12 H12 O15 0.90 1.88 2.751(7) 163.1 1_465
O13 H13 O12 0.95 2.21 2.754(5) 114.8 2_576
O13 H13 O2 0.95 2.39 2.934(6) 116.1 2_576
O13 H13 N2 0.95 2.49 3.070(6) 118.8 2_575
O13 H13 O8 0.95 2.54 3.104(5) 118.0 2_666
O14 H2W O6 0.83 2.37 3.089(6) 145.9 .
O14 H1W O11 0.83 1.92 2.711(7) 160.2 .
O15 H3W O17 0.95 1.99 2.793(12) 141.2 1_655
O15 H3W O20 0.95 2.61 3.134(16) 115.4 2_766
O15 H4W O11 0.83 2.02 2.841(10) 172.7 .
O16 H5W O18 0.77 2.07 2.820(13) 164.2 1_556
O17 H8W O19 0.83 2.02 2.58(2) 124.1 .
O19 H11W O17 1.07 1.73 2.58(2) 132.6 .
O20 H14W O20 0.83 2.45 3.26(4) 163.9 2_767

loop_
_geom_torsion_atom_site_label_1
_geom_torsion_atom_site_label_2
_geom_torsion_atom_site_label_3
_geom_torsion_atom_site_label_4
_geom_torsion
_geom_torsion_site_symmetry_1
_geom_torsion_site_symmetry_2
_geom_torsion_site_symmetry_3
_geom_torsion_site_symmetry_4
O2 C1 C2 C7 176.9(5) . . . .
O1 C1 C2 C7 -3.0(8) . . . .
O2 C1 C2 C3 -2.8(9) . . . .
O1 C1 C2 C3 177.2(5) . . . .
C7 C2 C3 C4 -0.9(9) . . . .
C1 C2 C3 C4 178.8(5) . . . .
C2 C3 C4 O3 -176.4(5) . . . .
C2 C3 C4 C5 2.5(9) . . . .
C3 C4 C5 C6 -1.6(9) . . . .
O3 C4 C5 C6 177.3(5) . . . .
C3 C4 C5 O6 -178.4(5) . . . .
O3 C4 C5 O6 0.6(8) . . . .
O6 C5 C6 O9 -5.0(8) . . . .
C4 C5 C6 O9 178.3(5) . . . .
O6 C5 C6 C7 176.0(5) . . . .
C4 C5 C6 C7 -0.7(9) . . . .
C3 C2 C7 C6 -1.5(9) . . . .
C1 C2 C7 C6 178.8(5) . . . .
O9 C6 C7 C2 -176.7(5) . . . .
C5 C6 C7 C2 2.3(9) . . . .
O3 C8 C9 O4 8.1(8) . . . .
O3 C8 C9 O5 -171.7(5) . . . .
O6 C10 C11 O8 166.2(5) . . . .
O6 C10 C11 O7 -14.8(8) . . . .
O9 C12 C13 O10 -176.4(7) . . . .
O9 C12 C13 O11 -0.4(11) . . . .
N1 C14 C15 C16 -0.2(13) . . . .
C14 C15 C16 C17 0.9(11) . . . .
C14 C15 C16 C19 178.6(7) . . . .
C15 C16 C17 C18 -0.6(11) . . . .
C19 C16 C17 C18 -178.2(7) . . . .
C16 C17 C18 N1 -0.4(13) . . . .
C17 C16 C19 C20 -175.6(7) . . . .
C15 C16 C19 C20 6.8(10) . . . .
C17 C16 C19 C23 5.3(10) . . . .
C15 C16 C19 C23 -172.3(7) . . . .
C23 C19 C20 C21 2.1(10) . . . .
C16 C19 C20 C21 -177.0(6) . . . .
C19 C20 C21 N2 -0.2(12) . . . .
C20 C19 C23 C22 -1.8(10) . . . .
C16 C19 C23 C22 177.3(6) . . . .
N2 C22 C23 C19 -0.4(11) . . . .
N3 C24 C25 C26 0.4(13) . . . .
C24 C25 C26 C27 0.4(11) . . . .
C24 C25 C26 C26 -179.0(8) . . . 2_575
C25 C26 C27 C28 -0.4(12) . . . .
C26 C26 C27 C28 179.0(8) 2_575 . . .
C26 C27 C28 N3 -0.4(15) . . . .
C17 C18 N1 C14 1.0(11) . . . .
C17 C18 N1 Zn1 -179.6(6) . . . .
C15 C14 N1 C18 -0.7(12) . . . .
C15 C14 N1 Zn1 179.9(6) . . . .
C23 C22 N2 C21 2.3(10) . . . .
C23 C22 N2 Zn3 -167.6(6) . . . 1_554
C20 C21 N2 C22 -2.0(10) . . . .
C20 C21 N2 Zn3 168.1(6) . . . 1_554
C27 C28 N3 C24 1.2(13) . . . .
C27 C28 N3 Zn2 -174.6(7) . . . .
C25 C24 N3 C28 -1.2(12) . . . .
C25 C24 N3 Zn2 174.6(6) . . . .
O2 C1 O1 Zn1 1.5(8) . . . .
C2 C1 O1 Zn1 -178.6(4) . . . .
O1 C1 O2 Zn3 35.4(9) . . . .
C2 C1 O2 Zn3 -144.5(4) . . . .
C3 C4 O3 C8 -3.6(8) . . . .
C5 C4 O3 C8 177.5(5) . . . .
C9 C8 O3 C4 -77.6(6) . . . .
O5 C9 O4 Zn3 -24.7(9) . . . 2_676
C8 C9 O4 Zn3 155.6(4) . . . 2_676
O4 C9 O5 Zn1 0.9(8) . . . 2_676
C8 C9 O5 Zn1 -179.4(4) . . . 2_676
C6 C5 O6 C10 92.0(6) . . . .
C4 C5 O6 C10 -91.2(6) . . . .
C11 C10 O6 C5 -179.9(5) . . . .
O8 C11 O7 Zn2 -11.7(8) . . . 2_666
C10 C11 O7 Zn2 169.4(4) . . . 2_666
O7 C11 O8 Zn3 15.2(11) . . . 1_645
C10 C11 O8 Zn3 -165.8(5) . . . 1_645
C7 C6 O9 C12 2.8(9) . . . .
C5 C6 O9 C12 -176.2(6) . . . .
C13 C12 O9 C6 170.1(6) . . . .
C1 O1 Zn1 O12 -56.1(5) . . . .
C1 O1 Zn1 O5 66.4(5) . . . 2_676
C1 O1 Zn1 N1 -178.7(4) . . . .
C1 O1 Zn1 Zn3 -17.7(4) . . . .
Zn2 O12 Zn1 O1 -36.3(2) . . . .
Zn3 O12 Zn1 O1 71.53(19) . . . .
Zn2 O12 Zn1 O5 -156.3(2) . . . 2_676
Zn3 O12 Zn1 O5 -48.5(2) . . . 2_676
Zn2 O12 Zn1 N1 77.1(3) . . . .
Zn3 O12 Zn1 N1 -175.10(18) . . . .
Zn2 O12 Zn1 Zn3 -107.8(3) . . . .
C18 N1 Zn1 O1 -5.2(6) . . . .
C14 N1 Zn1 O1 174.1(6) . . . .
C18 N1 Zn1 O12 -120.2(5) . . . .
C14 N1 Zn1 O12 59.1(6) . . . .
C18 N1 Zn1 O5 110.7(5) . . . 2_676
C14 N1 Zn1 O5 -69.9(6) . . . 2_676
C18 N1 Zn1 Zn3 -128.4(5) . . . .
C14 N1 Zn1 Zn3 50.9(8) . . . .
Zn3 O13 Zn2 O7 -16.3(2) 2_576 . . 2_666
Zn2 O13 Zn2 O7 84.73(18) 2_576 . . 2_666
Zn3 O13 Zn2 O12 -178.91(16) 2_576 . . .
Zn2 O13 Zn2 O12 -77.89(17) 2_576 . . .
Zn3 O13 Zn2 N3 84.7(2) 2_576 . . .
Zn2 O13 Zn2 N3 -174.26(16) 2_576 . . .
Zn3 O13 Zn2 O13 -101.0(2) 2_576 . . 2_576
Zn2 O13 Zn2 O13 0.001(2) 2_576 . . 2_576
Zn3 O13 Zn2 Zn2 -101.0(2) 2_576 . . 2_576
Zn3 O13 Zn2 Zn3 -136.78(15) 2_576 . . .
Zn2 O13 Zn2 Zn3 -35.76(13) 2_576 . . .
Zn1 O12 Zn2 O13 -169.29(19) . . . .
Zn3 O12 Zn2 O13 80.58(18) . . . .
Zn1 O12 Zn2 O7 30.8(3) . . . 2_666
Zn3 O12 Zn2 O7 -79.3(2) . . . 2_666
Zn1 O12 Zn2 N3 -65.4(2) . . . .
Zn3 O12 Zn2 N3 -175.53(19) . . . .
Zn1 O12 Zn2 O13 111.6(2) . . . 2_576
Zn3 O12 Zn2 O13 1.43(15) . . . 2_576
Zn1 O12 Zn2 Zn2 147.02(18) . . . 2_576
Zn3 O12 Zn2 Zn2 36.89(14) . . . 2_576
Zn1 O12 Zn2 Zn3 110.1(3) . . . .
C28 N3 Zn2 O13 -130.5(6) . . . .
C24 N3 Zn2 O13 53.9(6) . . . .
C28 N3 Zn2 O7 -13.6(6) . . . 2_666
C24 N3 Zn2 O7 170.9(6) . . . 2_666
C28 N3 Zn2 O12 114.8(6) . . . .
C24 N3 Zn2 O12 -60.7(6) . . . .
C28 N3 Zn2 O13 93.4(13) . . . 2_576
C24 N3 Zn2 O13 -82.2(14) . . . 2_576
C28 N3 Zn2 Zn2 -137.8(6) . . . 2_576
C24 N3 Zn2 Zn2 46.7(7) . . . 2_576
C28 N3 Zn2 Zn3 110.8(6) . . . .
C24 N3 Zn2 Zn3 -64.7(6) . . . .
Zn1 O12 Zn3 O13 -126.90(18) . . . 2_576
Zn2 O12 Zn3 O13 -1.52(15) . . . 2_576
Zn1 O12 Zn3 N2 158(8) . . . 1_556
Zn2 O12 Zn3 N2 -76(8) . . . 1_556
Zn1 O12 Zn3 O4 50.75(18) . . . 2_676
Zn2 O12 Zn3 O4 176.13(16) . . . 2_676
Zn1 O12 Zn3 O8 136.94(18) . . . 1_465
Zn2 O12 Zn3 O8 -97.68(17) . . . 1_465
Zn1 O12 Zn3 O2 -40.17(17) . . . .
Zn2 O12 Zn3 O2 85.21(16) . . . .
Zn1 O12 Zn3 Zn2 -125.4(2) . . . .
Zn2 O12 Zn3 Zn1 125.4(2) . . . .
C1 O2 Zn3 O13 73.7(6) . . . 2_576
C1 O2 Zn3 N2 170.0(6) . . . 1_556
C1 O2 Zn3 O4 -100.5(6) . . . 2_676
C1 O2 Zn3 O12 -9.6(6) . . . .
C1 O2 Zn3 O8 -46(2) . . . 1_465
C1 O2 Zn3 Zn2 30.6(6) . . . .
C1 O2 Zn3 Zn1 -35.4(5) . . . .
O13 Zn2 Zn3 O13 64.9(2) . . . 2_576
O7 Zn2 Zn3 O13 -58.2(2) 2_666 . . 2_576
O12 Zn2 Zn3 O13 177.8(2) . . . 2_576
N3 Zn2 Zn3 O13 -176.2(2) . . . 2_576
Zn2 Zn2 Zn3 O13 38.34(15) 2_576 . . 2_576
O13 Zn2 Zn3 N2 65.3(2) . . . 1_556
O7 Zn2 Zn3 N2 -57.9(3) 2_666 . . 1_556
O12 Zn2 Zn3 N2 178.2(3) . . . 1_556
N3 Zn2 Zn3 N2 -175.8(3) . . . 1_556
O13 Zn2 Zn3 N2 0.4(3) 2_576 . . 1_556
Zn2 Zn2 Zn3 N2 38.7(2) 2_576 . . 1_556
O13 Zn2 Zn3 O4 -118.02(18) . . . 2_676
O7 Zn2 Zn3 O4 118.8(2) 2_666 . . 2_676
O12 Zn2 Zn3 O4 -5.1(2) . . . 2_676
N3 Zn2 Zn3 O4 0.9(2) . . . 2_676
O13 Zn2 Zn3 O4 177.1(2) 2_576 . . 2_676
Zn2 Zn2 Zn3 O4 -144.58(15) 2_576 . . 2_676
O13 Zn2 Zn3 O12 -112.9(2) . . . .
O7 Zn2 Zn3 O12 124.0(2) 2_666 . . .
N3 Zn2 Zn3 O12 6.0(3) . . . .
O13 Zn2 Zn3 O12 -177.8(2) 2_576 . . .
Zn2 Zn2 Zn3 O12 -139.45(17) 2_576 . . .
O13 Zn2 Zn3 O8 -30.92(16) . . . 1_465
O7 Zn2 Zn3 O8 -154.06(18) 2_666 . . 1_465
O12 Zn2 Zn3 O8 82.0(2) . . . 1_465
N3 Zn2 Zn3 O8 88.0(2) . . . 1_465
O13 Zn2 Zn3 O8 -95.82(19) 2_576 . . 1_465
Zn2 Zn2 Zn3 O8 -57.48(12) 2_576 . . 1_465
O13 Zn2 Zn3 O2 153.83(15) . . . .
O7 Zn2 Zn3 O2 30.69(17) 2_666 . . .
O12 Zn2 Zn3 O2 -93.28(19) . . . .
N3 Zn2 Zn3 O2 -87.2(2) . . . .
O13 Zn2 Zn3 O2 88.93(18) 2_576 . . .
Zn2 Zn2 Zn3 O2 127.27(11) 2_576 . . .
O13 Zn2 Zn3 Zn1 -144.84(11) . . . .
O7 Zn2 Zn3 Zn1 92.02(14) 2_666 . . .
O12 Zn2 Zn3 Zn1 -31.95(16) . . . .
N3 Zn2 Zn3 Zn1 -25.90(19) . . . .
O13 Zn2 Zn3 Zn1 150.26(16) 2_576 . . .
Zn2 Zn2 Zn3 Zn1 -171.40(3) 2_576 . . .
O1 Zn1 Zn3 O13 -58.69(17) . . . 2_576
O12 Zn1 Zn3 O13 55.4(2) . . . 2_576
O5 Zn1 Zn3 O13 -168.37(17) 2_676 . . 2_576
N1 Zn1 Zn3 O13 66.7(4) . . . 2_576
O1 Zn1 Zn3 N2 66.7(3) . . . 1_556
O12 Zn1 Zn3 N2 -179.2(3) . . . 1_556
O5 Zn1 Zn3 N2 -42.9(3) 2_676 . . 1_556
N1 Zn1 Zn3 N2 -167.9(4) . . . 1_556
O1 Zn1 Zn3 O4 122.21(18) . . . 2_676
O12 Zn1 Zn3 O4 -123.7(2) . . . 2_676
O5 Zn1 Zn3 O4 12.53(18) 2_676 . . 2_676
N1 Zn1 Zn3 O4 -112.5(4) . . . 2_676
O1 Zn1 Zn3 O12 -114.1(2) . . . .
O5 Zn1 Zn3 O12 136.3(2) 2_676 . . .
N1 Zn1 Zn3 O12 11.3(4) . . . .
O1 Zn1 Zn3 O8 -161.79(18) . . . 1_465
O12 Zn1 Zn3 O8 -47.7(2) . . . 1_465
O5 Zn1 Zn3 O8 88.54(18) 2_676 . . 1_465
N1 Zn1 Zn3 O8 -36.4(4) . . . 1_465
O1 Zn1 Zn3 O2 19.17(18) . . . .
O12 Zn1 Zn3 O2 133.2(2) . . . .
O5 Zn1 Zn3 O2 -90.51(18) 2_676 . . .
N1 Zn1 Zn3 O2 144.5(4) . . . .
O1 Zn1 Zn3 Zn2 -79.22(14) . . . .
O12 Zn1 Zn3 Zn2 34.83(17) . . . .
O5 Zn1 Zn3 Zn2 171.10(13) 2_676 . . .
N1 Zn1 Zn3 Zn2 46.1(4) . . . .
